data_4343613
loop_
_publ_author_name
'Radwan, Yousf K.'
'Maity, Ayan'
'Teets, Thomas S.'

_publ_section_title
;
 Manipulating the Excited States of Cyclometalated Iridium Complexes with
 \b-Ketoiminate and \b-Diketiminate Ligands.
;
_journal_issue 14
_journal_name_full 'Inorganic chemistry'
_journal_page_first 7122
_journal_page_last 7131
_journal_paper_doi 10.1021/acs.inorgchem.5b01401
_journal_volume 54
_journal_year 2015
_chemical_formula_sum 'C43 H27 F6 Ir N4 S2'
_chemical_formula_weight 970.00
_space_group_crystal_system trigonal
_space_group_IT_number 144
_space_group_name_Hall 'P 31'
_space_group_name_H-M_alt 'P 31'
_symmetry_space_group_name_Hall 'P 31'
_symmetry_space_group_name_H-M 'P 31'
_atom_sites_solution_hydrogens geom
_audit_creation_method SHELXL-2014/7
_cell_angle_alpha 90
_cell_angle_beta 90
_cell_angle_gamma 120
_cell_formula_units_Z 3
_cell_length_a 15.178(2)
_cell_length_b 15.178(2)
_cell_length_c 13.650(2)
_cell_measurement_reflns_used 9874
_cell_measurement_temperature 123(2)
_cell_measurement_theta_max 29.21
_cell_measurement_theta_min 2.68
_cell_volume 2723.3(6)
_computing_cell_refinement 'Bruker SAINT'
_computing_data_collection 'Bruker APEX2'
_computing_data_reduction 'Bruker SAINT'
_computing_molecular_graphics 'Bruker SHELXTL'
_computing_publication_material 'Bruker SHELXTL'
_computing_structure_refinement 'SHELXL-2014/7 (Sheldrick, 2014)'
_computing_structure_solution 'SHELXS-97 (Sheldrick 2008)'
_diffrn_ambient_temperature 123(2)
_diffrn_measured_fraction_theta_full 1.000
_diffrn_measured_fraction_theta_max 0.947
_diffrn_measurement_device_type 'Bruker APEX-II CCD'
_diffrn_measurement_method '\f and \w scans'
_diffrn_radiation_type MoK\a
_diffrn_radiation_wavelength 0.71073
_diffrn_reflns_av_R_equivalents 0.0199
_diffrn_reflns_av_unetI/netI 0.0230
_diffrn_reflns_laue_measured_fraction_full 1.000
_diffrn_reflns_laue_measured_fraction_max 0.947
_diffrn_reflns_limit_h_max 20
_diffrn_reflns_limit_h_min -21
_diffrn_reflns_limit_k_max 18
_diffrn_reflns_limit_k_min -19
_diffrn_reflns_limit_l_max 8
_diffrn_reflns_limit_l_min -17
_diffrn_reflns_number 17984
_diffrn_reflns_point_group_measured_fraction_full 1.000
_diffrn_reflns_point_group_measured_fraction_max 0.947
_diffrn_reflns_theta_full 25.242
_diffrn_reflns_theta_max 29.463
_diffrn_reflns_theta_min 1.492
_exptl_absorpt_coefficient_mu 3.862
_exptl_absorpt_correction_T_max 0.7459
_exptl_absorpt_correction_T_min 0.5915
_exptl_absorpt_correction_type multi-scan
_exptl_absorpt_process_details sadabs
_exptl_crystal_colour orange
_exptl_crystal_density_diffrn 1.774
_exptl_crystal_description block
_exptl_crystal_F_000 1428
_exptl_crystal_size_max 0.500
_exptl_crystal_size_mid 0.400
_exptl_crystal_size_min 0.370
_refine_diff_density_max 0.516
_refine_diff_density_min -0.796
_refine_diff_density_rms 0.054
_refine_ls_abs_structure_details
; 
 Twinning involves inversion, so Flack parameter cannot be determined 
;
_refine_ls_extinction_method none
_refine_ls_goodness_of_fit_ref 1.018
_refine_ls_hydrogen_treatment constr
_refine_ls_matrix_type full
_refine_ls_number_parameters 508
_refine_ls_number_reflns 6473
_refine_ls_number_restraints 1
_refine_ls_restrained_S_all 1.018
_refine_ls_R_factor_all 0.0119
_refine_ls_R_factor_gt 0.0119
_refine_ls_shift/su_max 0.001
_refine_ls_shift/su_mean 0.000
_refine_ls_structure_factor_coef Fsqd
_refine_ls_weighting_details 'w=1/[\s^2^(Fo^2^)+(0.0118P)^2^] where P=(Fo^2^+2Fc^2^)/3'
_refine_ls_weighting_scheme calc
_refine_ls_wR_factor_gt 0.0271
_refine_ls_wR_factor_ref 0.0271
_reflns_Friedel_coverage 1.000
_reflns_friedel_fraction_full 1.000
_reflns_friedel_fraction_max 0.947
_reflns_number_gt 6467
_reflns_number_total 6473
_reflns_threshold_expression 'I > 2\s(I)'
_cod_data_source_file ic5b01401_si_001.cif
_cod_data_source_block Complex6
_cod_depositor_comments 'Adding full bibliography for 4343610--4343613.cif.'
_cod_original_cell_volume 2723.3(9)
_cod_database_code 4343613
_shelx_shelxl_version_number 2014/7
_shelx_space_group_comment
; 
The symmetry employed for this shelxl refinement is uniquely defined 
by the following loop, which should always be used as a source of 
symmetry information in preference to the above space-group names. 
They are only intended as comments. 
;
_shelx_estimated_absorpt_t_min 0.248
_shelx_estimated_absorpt_t_max 0.329

loop_
_space_group_symop_operation_xyz
'x, y, z'
'-y, x-y, z+1/3'
'-x+y, -x, z+2/3'

loop_
_atom_site_label
_atom_site_type_symbol
_atom_site_fract_x
_atom_site_fract_y
_atom_site_fract_z
_atom_site_U_iso_or_equiv
_atom_site_adp_type
_atom_site_occupancy
_atom_site_site_symmetry_order
_atom_site_calc_flag
_atom_site_refinement_flags_posn
_atom_site_refinement_flags_adp
Ir1 Ir -0.35690(2) 0.66223(2) 0.16425(3) 0.01141(3) Uani 1 1 d . .
S1 S -0.33347(10) 0.87200(9) 0.40831(9) 0.0219(3) Uani 1 1 d . .
S2 S -0.55800(10) 0.43409(10) -0.06262(9) 0.0246(3) Uani 1 1 d . .
F1 F -0.0648(2) 0.7128(2) 0.38454(19) 0.0299(6) Uani 1 1 d . .
F2 F -0.02378(18) 0.63447(19) 0.28134(17) 0.0251(5) Uani 1 1 d . .
F3 F -0.1562(2) 0.5503(3) 0.3698(2) 0.0332(7) Uani 1 1 d . .
F4 F -0.0853(2) 0.6805(2) -0.0780(2) 0.0343(7) Uani 1 1 d . .
F5 F 0.02573(18) 0.7950(2) 0.01764(18) 0.0307(7) Uani 1 1 d . .
F6 F -0.07041(19) 0.8296(2) -0.06993(18) 0.0304(6) Uani 1 1 d . .
C1 C -0.1672(3) 0.6530(3) 0.2404(3) 0.0144(8) Uani 1 1 d . .
C2 C -0.1150(3) 0.6933(3) 0.1532(3) 0.0163(8) Uani 1 1 d . .
H2 H -0.0474 0.7050 0.1513 0.020 Uiso 1 1 calc R U
C3 C -0.1479(4) 0.7190(4) 0.0682(3) 0.0167(11) Uani 1 1 d . .
C4 C -0.1025(3) 0.6382(3) 0.3197(3) 0.0195(8) Uani 1 1 d . .
C5 C -0.0695(3) 0.7569(4) -0.0169(3) 0.0220(10) Uani 1 1 d . .
C10 C -0.3727(4) 0.7709(3) 0.3286(3) 0.0156(9) Uani 1 1 d . .
C11 C -0.4751(4) 0.6090(5) 0.2576(3) 0.0146(10) Uani 1 1 d . .
C12 C -0.5670(3) 0.5144(4) 0.2537(3) 0.0179(10) Uani 1 1 d . .
H12 H -0.5778 0.4682 0.2020 0.021 Uiso 1 1 calc R U
C13 C -0.6410(3) 0.4889(4) 0.3241(3) 0.0233(9) Uani 1 1 d . .
H13 H -0.7019 0.4249 0.3202 0.028 Uiso 1 1 calc R U
C14 C -0.6289(3) 0.5539(3) 0.4002(3) 0.0251(9) Uani 1 1 d . .
H14 H -0.6800 0.5341 0.4490 0.030 Uiso 1 1 calc R U
C15 C -0.5415(3) 0.6482(4) 0.4047(3) 0.0218(9) Uani 1 1 d . .
H15 H -0.5323 0.6945 0.4558 0.026 Uiso 1 1 calc R U
C16 C -0.4673(3) 0.6741(3) 0.3330(3) 0.0174(8) Uani 1 1 d . .
C21 C -0.2235(4) 0.9410(4) 0.3386(4) 0.0205(11) Uani 1 1 d . .
C22 C -0.1437(4) 1.0411(4) 0.3534(4) 0.0237(11) Uani 1 1 d . .
H22 H -0.1451 1.0809 0.4064 0.028 Uiso 1 1 calc R U
C23 C -0.0641(4) 1.0792(3) 0.2893(3) 0.0272(10) Uani 1 1 d . .
H23 H -0.0086 1.1461 0.2989 0.033 Uiso 1 1 calc R U
C24 C -0.0626(3) 1.0214(3) 0.2094(3) 0.0256(9) Uani 1 1 d . .
H24 H -0.0067 1.0502 0.1653 0.031 Uiso 1 1 calc R U
C25 C -0.1415(3) 0.9234(3) 0.1942(3) 0.0185(9) Uani 1 1 d . .
H25 H -0.1403 0.8844 0.1404 0.022 Uiso 1 1 calc R U
C26 C -0.2223(4) 0.8834(4) 0.2591(4) 0.0158(12) Uani 1 1 d . .
C30 C -0.4966(3) 0.5390(4) 0.0133(3) 0.0182(10) Uani 1 1 d . .
C31 C -0.4457(4) 0.6998(4) 0.0843(3) 0.0147(10) Uani 1 1 d . .
C32 C -0.4543(4) 0.7874(4) 0.0932(3) 0.0215(9) Uani 1 1 d . .
H32 H -0.4124 0.8388 0.1386 0.026 Uiso 1 1 calc R U
C33 C -0.5234(4) 0.7996(4) 0.0359(3) 0.0272(10) Uani 1 1 d . .
H33 H -0.5270 0.8601 0.0414 0.033 Uiso 1 1 calc R U
C34 C -0.5875(3) 0.7236(4) -0.0293(3) 0.0315(11) Uani 1 1 d . .
H34 H -0.6358 0.7318 -0.0664 0.038 Uiso 1 1 calc R U
C35 C -0.5812(4) 0.6361(4) -0.0404(3) 0.0268(10) Uani 1 1 d . .
H35 H -0.6237 0.5849 -0.0858 0.032 Uiso 1 1 calc R U
C36 C -0.5110(3) 0.6249(4) 0.0167(3) 0.0188(9) Uani 1 1 d . .
C41 C -0.4911(4) 0.3819(4) -0.0103(4) 0.0219(12) Uani 1 1 d . .
C42 C -0.4950(4) 0.2900(4) -0.0313(4) 0.0274(12) Uani 1 1 d . .
H42 H -0.5391 0.2459 -0.0807 0.033 Uiso 1 1 calc R U
C43 C -0.4334(4) 0.2648(4) 0.0213(4) 0.0289(10) Uani 1 1 d . .
H43 H -0.4370 0.2014 0.0093 0.035 Uiso 1 1 calc R U
C44 C -0.3660(3) 0.3300(3) 0.0916(3) 0.0264(9) Uani 1 1 d . .
H44 H -0.3238 0.3107 0.1261 0.032 Uiso 1 1 calc R U
C45 C -0.3593(3) 0.4220(3) 0.1121(3) 0.0195(9) Uani 1 1 d . .
H45 H -0.3128 0.4664 0.1599 0.023 Uiso 1 1 calc R U
C46 C -0.4219(4) 0.4489(4) 0.0615(4) 0.0168(11) Uani 1 1 d . .
C51 C -0.2685(3) 0.7253(3) -0.0423(3) 0.0153(8) Uani 1 1 d . .
C52 C -0.2941(3) 0.6488(3) -0.1111(3) 0.0181(9) Uani 1 1 d . .
H52 H -0.2839 0.5933 -0.0967 0.022 Uiso 1 1 calc R U
C53 C -0.3347(4) 0.6535(4) -0.2011(3) 0.0241(8) Uani 1 1 d . .
H53 H -0.3509 0.6018 -0.2486 0.029 Uiso 1 1 calc R U
C54 C -0.3515(4) 0.7329(4) -0.2216(3) 0.0271(8) Uani 1 1 d . .
H54 H -0.3815 0.7347 -0.2822 0.032 Uiso 1 1 calc R U
C55 C -0.3247(3) 0.8099(3) -0.1537(3) 0.0222(8) Uani 1 1 d . .
H55 H -0.3348 0.8654 -0.1686 0.027 Uiso 1 1 calc R U
C56 C -0.2832(3) 0.8068(3) -0.0641(3) 0.0185(7) Uani 1 1 d . .
H56 H -0.2649 0.8599 -0.0178 0.022 Uiso 1 1 calc R U
C61 C -0.3057(3) 0.5957(3) 0.3558(3) 0.0139(8) Uani 1 1 d . .
C62 C -0.2736(4) 0.6651(3) 0.4319(3) 0.0181(9) Uani 1 1 d . .
H62 H -0.2162 0.7311 0.4234 0.022 Uiso 1 1 calc R U
C63 C -0.3255(3) 0.6383(3) 0.5216(3) 0.0239(11) Uani 1 1 d . .
H63 H -0.3031 0.6860 0.5739 0.029 Uiso 1 1 calc R U
C64 C -0.4098(3) 0.5421(3) 0.5340(3) 0.0239(8) Uani 1 1 d . .
H64 H -0.4463 0.5244 0.5940 0.029 Uiso 1 1 calc R U
C65 C -0.4403(3) 0.4721(3) 0.4581(3) 0.0217(8) Uani 1 1 d . .
H65 H -0.4973 0.4060 0.4669 0.026 Uiso 1 1 calc R U
C66 C -0.3885(3) 0.4977(3) 0.3691(3) 0.0175(8) Uani 1 1 d . .
H66 H -0.4093 0.4490 0.3178 0.021 Uiso 1 1 calc R U
N1 N -0.4293(4) 0.5365(4) 0.0741(4) 0.0161(10) Uani 1 1 d . .
N2 N -0.3085(4) 0.7862(4) 0.2560(4) 0.0158(10) Uani 1 1 d . .
N3 N -0.2356(3) 0.7164(3) 0.0544(3) 0.0126(9) Uani 1 1 d . .
N4 N -0.2632(3) 0.6257(4) 0.2594(3) 0.0141(9) Uani 1 1 d . .

loop_
_atom_site_aniso_label
_atom_site_aniso_U_11
_atom_site_aniso_U_22
_atom_site_aniso_U_33
_atom_site_aniso_U_23
_atom_site_aniso_U_13
_atom_site_aniso_U_12
Ir1 0.01267(6) 0.01443(6) 0.00730(4) 0.00060(4) 0.00042(6) 0.00690(7)
S1 0.0316(6) 0.0206(5) 0.0159(5) -0.0018(4) 0.0052(5) 0.0148(5)
S2 0.0213(6) 0.0283(6) 0.0187(6) -0.0069(5) -0.0075(5) 0.0082(5)
F1 0.0296(15) 0.0429(17) 0.0216(13) -0.0127(13) -0.0148(11) 0.0215(13)
F2 0.0217(12) 0.0382(14) 0.0229(12) -0.0005(11) -0.0024(10) 0.0205(11)
F3 0.0268(15) 0.0389(18) 0.0367(17) 0.0214(15) 0.0014(14) 0.0185(14)
F4 0.0356(16) 0.0500(19) 0.0241(14) -0.0039(14) 0.0100(12) 0.0264(15)
F5 0.0154(11) 0.0497(18) 0.0235(13) 0.0105(13) 0.0065(10) 0.0135(12)
F6 0.0245(12) 0.0383(16) 0.0263(13) 0.0174(12) 0.0079(11) 0.0140(12)
C1 0.014(2) 0.015(2) 0.0134(19) 0.0005(16) -0.0024(16) 0.0068(17)
C2 0.0147(16) 0.021(2) 0.0143(19) 0.0006(17) 0.0011(16) 0.0099(16)
C3 0.017(2) 0.016(3) 0.014(2) 0.0002(18) 0.0022(16) 0.0060(19)
C4 0.022(2) 0.0217(19) 0.0160(19) 0.0014(16) -0.0017(16) 0.0120(17)
C5 0.017(2) 0.032(3) 0.015(2) 0.000(2) 0.0007(17) 0.011(2)
C10 0.027(2) 0.020(2) 0.0075(18) 0.0004(17) 0.0021(17) 0.0172(19)
C11 0.016(2) 0.019(3) 0.011(2) 0.003(2) 0.0017(15) 0.011(2)
C12 0.019(2) 0.025(3) 0.0089(19) 0.0023(17) -0.0011(15) 0.010(2)
C13 0.0165(19) 0.025(2) 0.026(2) 0.006(2) 0.0012(17) 0.0079(19)
C14 0.0226(19) 0.031(2) 0.021(2) 0.0063(17) 0.0093(16) 0.0133(18)
C15 0.026(2) 0.022(2) 0.018(2) 0.0002(17) 0.0045(18) 0.0129(19)
C16 0.0166(19) 0.022(2) 0.0142(18) 0.0044(16) 0.0017(15) 0.0102(18)
C21 0.027(3) 0.018(2) 0.020(3) 0.004(2) -0.001(2) 0.014(2)
C22 0.032(3) 0.020(2) 0.020(2) -0.0013(17) -0.002(2) 0.014(2)
C23 0.027(2) 0.0166(19) 0.030(2) -0.0038(17) -0.006(2) 0.0049(18)
C24 0.021(2) 0.024(2) 0.026(2) 0.0004(17) 0.0021(18) 0.0071(17)
C25 0.020(2) 0.0196(19) 0.016(2) -0.0038(16) -0.0036(16) 0.0095(17)
C26 0.017(2) 0.018(2) 0.014(2) -0.0001(18) -0.0048(19) 0.0102(19)
C30 0.016(2) 0.024(2) 0.0098(19) 0.0017(17) 0.0027(17) 0.0062(18)
C31 0.012(2) 0.019(2) 0.0114(19) 0.0063(18) 0.0086(17) 0.0065(19)
C32 0.022(2) 0.033(3) 0.0135(18) 0.0075(19) 0.0087(18) 0.017(2)
C33 0.029(2) 0.035(3) 0.029(2) 0.011(2) 0.012(2) 0.025(2)
C34 0.029(2) 0.057(3) 0.020(2) 0.016(2) 0.0022(19) 0.030(2)
C35 0.023(2) 0.041(3) 0.0157(19) 0.006(2) 0.0021(18) 0.015(2)
C36 0.0157(19) 0.029(2) 0.0098(18) 0.0037(17) 0.0022(15) 0.0096(18)
C41 0.020(3) 0.025(3) 0.012(3) -0.006(2) -0.0006(19) 0.005(2)
C42 0.023(3) 0.024(2) 0.026(3) -0.012(2) -0.001(2) 0.0053(19)
C43 0.032(3) 0.021(2) 0.034(3) -0.0083(19) -0.002(2) 0.013(2)
C44 0.030(2) 0.025(2) 0.027(2) -0.0039(18) 0.0008(19) 0.0157(19)
C45 0.021(2) 0.022(2) 0.015(2) -0.0012(16) 0.0004(17) 0.0102(18)
C46 0.015(2) 0.015(2) 0.016(2) 0.0006(19) 0.0055(19) 0.0044(19)
C51 0.0159(18) 0.0224(19) 0.0090(17) 0.0028(14) 0.0020(14) 0.0107(16)
C52 0.024(2) 0.022(2) 0.0137(18) -0.0019(15) 0.0016(16) 0.0149(18)
C53 0.031(2) 0.029(2) 0.0139(17) -0.003(2) -0.0012(18) 0.0171(19)
C54 0.032(2) 0.042(2) 0.0117(16) 0.0031(18) -0.0007(17) 0.0218(19)
C55 0.027(2) 0.0238(19) 0.020(2) 0.0081(16) 0.0044(17) 0.0160(17)
C56 0.022(2) 0.0184(16) 0.0125(17) -0.0005(14) 0.0023(16) 0.0087(16)
C61 0.016(2) 0.0139(17) 0.0114(18) 0.0028(15) 0.0013(14) 0.0074(15)
C62 0.0220(18) 0.022(2) 0.0142(19) 0.0029(17) 0.0004(16) 0.0134(17)
C63 0.029(2) 0.038(3) 0.0123(16) -0.0022(17) -0.0023(16) 0.023(2)
C64 0.027(2) 0.039(2) 0.0125(17) 0.0097(15) 0.0036(15) 0.0212(19)
C65 0.018(2) 0.0252(18) 0.0191(18) 0.0101(14) 0.0028(14) 0.0091(16)
C66 0.020(2) 0.0176(17) 0.0154(17) 0.0026(14) -0.0013(15) 0.0097(15)
N1 0.0126(19) 0.022(2) 0.010(2) 0.0022(18) 0.0019(18) 0.0061(18)
N2 0.018(2) 0.017(2) 0.013(2) 0.0022(17) 0.0005(18) 0.0088(18)
N3 0.0145(16) 0.0129(19) 0.0106(18) -0.0021(14) -0.0009(12) 0.0069(16)
N4 0.018(2) 0.021(2) 0.0071(15) 0.0029(16) 0.0023(16) 0.0122(18)

loop_
_atom_type_symbol
_atom_type_description
_atom_type_scat_dispersion_real
_atom_type_scat_dispersion_imag
_atom_type_scat_source
C C 0.0033 0.0016 'International Tables Vol C Tables 4.2.6.8 and 6.1.1.4'
H H 0.0000 0.0000 'International Tables Vol C Tables 4.2.6.8 and 6.1.1.4'
N N 0.0061 0.0033 'International Tables Vol C Tables 4.2.6.8 and 6.1.1.4'
F F 0.0171 0.0103 'International Tables Vol C Tables 4.2.6.8 and 6.1.1.4'
S S 0.1246 0.1234 'International Tables Vol C Tables 4.2.6.8 and 6.1.1.4'
Ir Ir -1.4442 7.9887 'International Tables Vol C Tables 4.2.6.8 and 6.1.1.4'

loop_
_geom_angle_atom_site_label_1
_geom_angle_atom_site_label_2
_geom_angle_atom_site_label_3
_geom_angle
C11 Ir1 C31 82.47(19)
C11 Ir1 N2 79.7(2)
C31 Ir1 N2 93.1(2)
C11 Ir1 N1 92.9(2)
C31 Ir1 N1 79.5(2)
N2 Ir1 N1 170.24(15)
C11 Ir1 N3 176.1(2)
C31 Ir1 N3 94.49(18)
N2 Ir1 N3 102.91(17)
N1 Ir1 N3 84.15(18)
C11 Ir1 N4 94.8(2)
C31 Ir1 N4 176.17(19)
N2 Ir1 N4 83.74(18)
N1 Ir1 N4 103.39(17)
N3 Ir1 N4 88.31(12)
C10 S1 C21 89.5(2)
C41 S2 C30 90.3(2)
N4 C1 C2 126.9(4)
N4 C1 C4 119.6(4)
C2 C1 C4 113.5(3)
C1 C2 C3 129.1(3)
N3 C3 C2 127.2(4)
N3 C3 C5 118.6(4)
C2 C3 C5 114.2(4)
F1 C4 F2 106.6(3)
F1 C4 F3 107.3(3)
F2 C4 F3 105.6(3)
F1 C4 C1 112.2(3)
F2 C4 C1 112.2(3)
F3 C4 C1 112.5(3)
F6 C5 F5 106.8(4)
F6 C5 F4 107.8(4)
F5 C5 F4 106.2(4)
F6 C5 C3 113.0(4)
F5 C5 C3 110.9(4)
F4 C5 C3 111.7(4)
N2 C10 C16 118.3(4)
N2 C10 S1 114.8(4)
C16 C10 S1 126.9(4)
C16 C11 C12 116.0(4)
C16 C11 Ir1 116.2(4)
C12 C11 Ir1 127.7(4)
C13 C12 C11 120.7(5)
C12 C13 C14 121.7(4)
C13 C14 C15 119.2(4)
C14 C15 C16 118.9(4)
C11 C16 C15 123.4(4)
C11 C16 C10 112.2(4)
C15 C16 C10 124.4(4)
C26 C21 C22 120.8(5)
C26 C21 S1 110.9(4)
C22 C21 S1 128.3(5)
C23 C22 C21 117.9(5)
C22 C23 C24 121.3(4)
C25 C24 C23 120.8(4)
C24 C25 C26 118.5(4)
C25 C26 C21 120.6(5)
C25 C26 N2 126.8(5)
C21 C26 N2 112.6(5)
N1 C30 C36 118.4(5)
N1 C30 S2 114.6(4)
C36 C30 S2 127.0(4)
C32 C31 C36 117.3(5)
C32 C31 Ir1 127.6(4)
C36 C31 Ir1 115.0(4)
C33 C32 C31 120.7(5)
C32 C33 C34 120.5(4)
C35 C34 C33 120.6(4)
C34 C35 C36 118.5(4)
C35 C36 C31 122.5(5)
C35 C36 C30 124.6(4)
C31 C36 C30 113.0(4)
C42 C41 C46 120.1(6)
C42 C41 S2 129.4(4)
C46 C41 S2 110.5(4)
C43 C42 C41 118.4(5)
C42 C43 C44 121.5(4)
C45 C44 C43 121.1(4)
C44 C45 C46 118.8(4)
C45 C46 N1 127.4(5)
C45 C46 C41 120.1(5)
N1 C46 C41 112.5(5)
C52 C51 C56 119.7(4)
C52 C51 N3 120.4(4)
C56 C51 N3 119.7(4)
C51 C52 C53 120.0(4)
C54 C53 C52 120.2(4)
C53 C54 C55 119.8(4)
C54 C55 C56 120.5(4)
C55 C56 C51 119.7(3)
C62 C61 C66 120.1(4)
C62 C61 N4 121.0(4)
C66 C61 N4 118.5(4)
C61 C62 C63 120.1(4)
C64 C63 C62 120.0(4)
C65 C64 C63 119.6(4)
C64 C65 C66 120.8(3)
C65 C66 C61 119.4(4)
C30 N1 C46 112.1(5)
C30 N1 Ir1 114.0(4)
C46 N1 Ir1 133.9(4)
C10 N2 C26 112.3(5)
C10 N2 Ir1 113.5(4)
C26 N2 Ir1 134.3(4)
C3 N3 C51 121.1(4)
C3 N3 Ir1 123.9(3)
C51 N3 Ir1 113.4(3)
C1 N4 C61 121.9(4)
C1 N4 Ir1 123.8(3)
C61 N4 Ir1 112.1(3)

loop_
_geom_bond_atom_site_label_1
_geom_bond_atom_site_label_2
_geom_bond_distance
Ir1 C11 2.011(5)
Ir1 C31 2.025(5)
Ir1 N2 2.065(5)
Ir1 N1 2.065(5)
Ir1 N3 2.191(4)
Ir1 N4 2.192(4)
S1 C10 1.726(5)
S1 C21 1.743(6)
S2 C41 1.724(6)
S2 C30 1.730(5)
F1 C4 1.321(5)
F2 C4 1.332(5)
F3 C4 1.350(5)
F4 C5 1.348(5)
F5 C5 1.345(5)
F6 C5 1.326(6)
C1 N4 1.326(6)
C1 C2 1.390(5)
C1 C4 1.552(5)
C2 C3 1.394(6)
C3 N3 1.325(6)
C3 C5 1.553(6)
C10 N2 1.327(7)
C10 C16 1.454(7)
C11 C16 1.390(7)
C11 C12 1.416(7)
C12 C13 1.379(6)
C13 C14 1.381(6)
C14 C15 1.383(6)
C15 C16 1.392(6)
C21 C26 1.400(8)
C21 C22 1.406(7)
C22 C23 1.364(7)
C23 C24 1.407(6)
C24 C25 1.382(6)
C25 C26 1.383(7)
C26 N2 1.401(7)
C30 N1 1.331(7)
C30 C36 1.427(7)
C31 C32 1.403(7)
C31 C36 1.414(7)
C32 C33 1.394(6)
C33 C34 1.396(7)
C34 C35 1.387(7)
C35 C36 1.398(6)
C41 C42 1.395(8)
C41 C46 1.425(7)
C42 C43 1.377(7)
C43 C44 1.391(6)
C44 C45 1.379(6)
C45 C46 1.390(7)
C46 N1 1.400(8)
C51 C52 1.389(6)
C51 C56 1.394(6)
C51 N3 1.442(5)
C52 C53 1.392(6)
C53 C54 1.380(6)
C54 C55 1.384(6)
C55 C56 1.387(5)
C61 C62 1.383(6)
C61 C66 1.399(5)
C61 N4 1.437(5)
C62 C63 1.402(6)
C63 C64 1.389(6)
C64 C65 1.387(6)
C65 C66 1.393(5)
